data_7248900
loop_
_publ_author_name
'Khorshidi, Ghazale'
'Notash, Behrouz'
'Kubicki, Maciej'

_publ_section_title
;
 Reversible anion-dependent iodine uptake in nonporous pseudopolymorphic
 coordination polymers
;
_journal_issue 30
_journal_name_full CrystEngComm
_journal_page_first 4082
_journal_page_last 4097
_journal_paper_doi 10.1039/D4CE00402G
_journal_volume 26
_journal_year 2024
_chemical_formula_moiety 'C18 H16 Cl2 Hg N6 O2, 3(C2 H6 O S)'
_chemical_formula_sum 'C24 H34 Cl2 Hg N6 O5 S3'
_chemical_formula_weight 854.24
_space_group_crystal_system monoclinic
_space_group_IT_number 14
_space_group_name_Hall '-P 2ybc'
_space_group_name_H-M_alt 'P 1 21/c 1'
_atom_sites_solution_hydrogens geom
_audit_creation_method SHELXL-2018/3
_audit_update_record
;
2022-08-16 deposited with the CCDC.	2024-06-21 downloaded from the CCDC.
;
_cell_angle_alpha 90
_cell_angle_beta 102.224(2)
_cell_angle_gamma 90
_cell_formula_units_Z 4
_cell_length_a 27.3822(6)
_cell_length_b 5.36939(11)
_cell_length_c 25.8726(6)
_cell_measurement_reflns_used 8919
_cell_measurement_temperature 100(1)
_cell_measurement_theta_max 27.9890
_cell_measurement_theta_min 3.8360
_cell_volume 3717.69(14)
_computing_cell_refinement 'CrysAlisPro 1.171.41.123a (Rigaku OD, 2022)'
_computing_data_collection 'CrysAlisPro 1.171.41.123a (Rigaku OD, 2022)'
_computing_data_reduction 'CrysAlisPro 1.171.41.123a (Rigaku OD, 2022)'
_computing_molecular_graphics 'Mercury (MacRae et al., 2009)'
_computing_publication_material 'SHELXL-2013 (Sheldrick, 2013)'
_computing_structure_refinement 'SHELXL-2013 (Sheldrick, 2013)'
_computing_structure_solution 'SHELXT-2013 (Sheldrick, 2013)'
_diffrn_ambient_environment N~2~
_diffrn_ambient_temperature 100(1)
_diffrn_detector 'CCD plate'
_diffrn_detector_area_resol_mean 16.1544
_diffrn_detector_type Eos
_diffrn_measured_fraction_theta_full 0.998
_diffrn_measured_fraction_theta_max 0.849
_diffrn_measurement_device 'four-circle diffractometer'
_diffrn_measurement_device_type 'Xcalibur, Eos'
_diffrn_radiation_monochromator graphite
_diffrn_radiation_probe x-ray
_diffrn_radiation_type 'Mo K\a'
_diffrn_radiation_wavelength 0.71073
_diffrn_reflns_av_R_equivalents 0.0237
_diffrn_reflns_av_unetI/netI 0.0371
_diffrn_reflns_Laue_measured_fraction_full 0.998
_diffrn_reflns_Laue_measured_fraction_max 0.849
_diffrn_reflns_limit_h_max 35
_diffrn_reflns_limit_h_min -25
_diffrn_reflns_limit_k_max 6
_diffrn_reflns_limit_k_min -5
_diffrn_reflns_limit_l_max 19
_diffrn_reflns_limit_l_min -32
_diffrn_reflns_number 19527
_diffrn_reflns_point_group_measured_fraction_full 0.998
_diffrn_reflns_point_group_measured_fraction_max 0.849
_diffrn_reflns_theta_full 25.000
_diffrn_reflns_theta_max 28.432
_diffrn_reflns_theta_min 3.465
_diffrn_source 'fine-focus sealed X-ray tube'
_diffrn_source_type 'Enhance (Mo) X-ray Source'
_exptl_absorpt_coefficient_mu 4.490
_exptl_absorpt_correction_T_max 1.00000
_exptl_absorpt_correction_T_min 0.33541
_exptl_absorpt_correction_type multi-scan
_exptl_absorpt_process_details
;
CrysAlisPro 1.171.41.123a (Rigaku Oxford Diffraction, 2022)
Empirical absorption correction using spherical harmonics,
implemented in SCALE3 ABSPACK scaling algorithm.
;
_exptl_crystal_colour colourless
_exptl_crystal_density_diffrn 1.526
_exptl_crystal_description prism
_exptl_crystal_F_000 1688
_exptl_crystal_size_max 0.4
_exptl_crystal_size_mid 0.2
_exptl_crystal_size_min 0.1
_refine_diff_density_max 0.869
_refine_diff_density_min -1.431
_refine_diff_density_rms 0.095
_refine_ls_extinction_method none
_refine_ls_goodness_of_fit_ref 1.033
_refine_ls_hydrogen_treatment constr
_refine_ls_matrix_type full
_refine_ls_number_parameters 405
_refine_ls_number_reflns 7953
_refine_ls_number_restraints 56
_refine_ls_restrained_S_all 1.034
_refine_ls_R_factor_all 0.0410
_refine_ls_R_factor_gt 0.0296
_refine_ls_shift/su_max 0.001
_refine_ls_shift/su_mean 0.000
_refine_ls_structure_factor_coef Fsqd
_refine_ls_weighting_details 'w=1/[\s^2^(Fo^2^)+(0.0249P)^2^+2.5157P] where P=(Fo^2^+2Fc^2^)/3'
_refine_ls_weighting_scheme calc
_refine_ls_wR_factor_gt 0.0589
_refine_ls_wR_factor_ref 0.0632
_reflns_Friedel_coverage 0.000
_reflns_number_gt 6587
_reflns_number_total 7953
_reflns_threshold_expression 'I > 2\s(I)'
_cod_data_source_file d4ce00402g2.cif
_cod_data_source_block 1
_cod_depositor_comments 'Adding full bibliography for 7248900--7248902.cif.'
_cod_original_sg_symbol_H-M 'P 21/c'
_cod_database_code 7248900
_shelx_shelxl_version_number 2018/3
_shelx_space_group_comment
;
The symmetry employed for this shelxl refinement is uniquely defined
by the following loop, which should always be used as a source of
symmetry information in preference to the above space-group names.
They are only intended as comments.
;
_smtbx_masks_void_probe_radius 1.2
_smtbx_masks_void_truncation_radius 1.2

loop_
_space_group_symop_operation_xyz
'x, y, z'
'-x, y+1/2, -z+1/2'
'-x, -y, -z'
'x, -y-1/2, z-1/2'

loop_
_atom_site_label
_atom_site_type_symbol
_atom_site_fract_x
_atom_site_fract_y
_atom_site_fract_z
_atom_site_U_iso_or_equiv
_atom_site_adp_type
_atom_site_occupancy
_atom_site_site_symmetry_order
_atom_site_calc_flag
_atom_site_refinement_flags_posn
_atom_site_refinement_flags_adp
_atom_site_refinement_flags_occupancy
_atom_site_disorder_assembly
_atom_site_disorder_group
Hg1 Hg 0.26010(2) 1.38413(2) 0.73481(2) 0.02666(5) Uani 1 1 d . . . . .
Cl1 Cl 0.31010(3) 1.61158(16) 0.68523(4) 0.0342(2) Uani 1 1 d . . . . .
Cl2 Cl 0.20685(4) 1.42935(17) 0.79656(4) 0.0379(2) Uani 1 1 d . . . . .
N1A N 0.31974(11) 1.1158(5) 0.78438(11) 0.0259(6) Uani 1 1 d . . . . .
C1A C 0.36748(14) 1.1312(6) 0.78036(14) 0.0299(8) Uani 1 1 d . . . . .
H1A H 0.376823 1.261737 0.759620 0.036 Uiso 1 1 calc R U . . .
C2A C 0.30734(14) 0.9277(6) 0.81305(13) 0.0282(8) Uani 1 1 d . . . . .
H2A H 0.273460 0.913604 0.816026 0.034 Uiso 1 1 calc R U . . .
C3A C 0.34075(14) 0.7541(6) 0.83836(13) 0.0286(8) Uani 1 1 d . . . . .
H3A H 0.330004 0.622574 0.857846 0.034 Uiso 1 1 calc R U . . .
C4A C 0.40368(14) 0.9681(7) 0.80468(15) 0.0335(9) Uani 1 1 d . . . . .
H4A H 0.437237 0.987293 0.800906 0.040 Uiso 1 1 calc R U . . .
C5A C 0.39078(13) 0.7740(6) 0.83500(13) 0.0267(8) Uani 1 1 d . . . . .
N2A N 0.42841(11) 0.6136(5) 0.85843(12) 0.0325(7) Uani 1 1 d . . . . .
H2AA H 0.456420 0.621249 0.846965 0.039 Uiso 1 1 calc R U . . .
C6A C 0.42689(15) 0.4413(6) 0.89814(14) 0.0303(8) Uani 1 1 d . . . . .
O1A O 0.38953(10) 0.3918(5) 0.91363(10) 0.0396(7) Uani 1 1 d . . . . .
N3A N 0.47237(12) 0.3388(6) 0.91672(13) 0.0414(8) Uani 1 1 d . . . . .
H3AA H 0.496506 0.381899 0.900830 0.050 Uiso 1 1 calc R U . . .
C7A C 0.48473(15) 0.1695(6) 0.95915(15) 0.0348(9) Uani 1 1 d . . . . .
C8A C 0.45180(15) -0.0041(7) 0.97021(16) 0.0399(10) Uani 1 1 d . . . . .
H8A H 0.418561 -0.009310 0.949920 0.048 Uiso 1 1 calc R U . . .
C11A C 0.46698(15) -0.1716(7) 1.01089(17) 0.0444(11) Uani 1 1 d . . . . .
H11A H 0.443819 -0.290674 1.018492 0.053 Uiso 1 1 calc R U . . .
N1B N 0.21766(10) 1.1060(4) 0.67331(11) 0.0221(6) Uani 1 1 d . . . . .
C1B C 0.21886(13) 1.1176(6) 0.62190(13) 0.0257(8) Uani 1 1 d . . . . .
H1B H 0.238471 1.244009 0.610541 0.031 Uiso 1 1 calc R U . . .
C2B C 0.19066(12) 0.9216(6) 0.68838(13) 0.0216(7) Uani 1 1 d . . . . .
H2B H 0.189940 0.908436 0.724825 0.026 Uiso 1 1 calc R U . . .
C3B C 0.16394(12) 0.7506(6) 0.65398(12) 0.0203(7) Uani 1 1 d . . . . .
H3B H 0.145470 0.622824 0.666586 0.024 Uiso 1 1 calc R U . . .
C4B C 0.19329(13) 0.9566(6) 0.58496(13) 0.0253(8) Uani 1 1 d . . . . .
H4B H 0.195126 0.973089 0.548865 0.030 Uiso 1 1 calc R U . . .
C5B C 0.16446(12) 0.7679(6) 0.60059(12) 0.0204(7) Uani 1 1 d . . . . .
N2B N 0.13823(11) 0.6133(5) 0.56185(10) 0.0247(6) Uani 1 1 d . . . . .
H2BA H 0.144665 0.628187 0.530075 0.030 Uiso 1 1 calc R U . . .
C6B C 0.10260(13) 0.4360(6) 0.56777(13) 0.0213(7) Uani 1 1 d . . . . .
O8B O 0.09353(9) 0.3807(4) 0.61008(8) 0.0260(5) Uani 1 1 d . . . . .
N3B N 0.08012(11) 0.3355(5) 0.52054(11) 0.0302(7) Uani 1 1 d . . . . .
H3BA H 0.091709 0.380529 0.492708 0.036 Uiso 1 1 calc R U . . .
C7B C 0.03997(13) 0.1658(6) 0.51200(12) 0.0224(7) Uani 1 1 d . . . . .
C8B C 0.03169(14) -0.0025(6) 0.54992(13) 0.0286(8) Uani 1 1 d . . . . .
H8B H 0.053014 -0.005768 0.584048 0.034 Uiso 1 1 calc R U . . .
C9B C 0.00803(15) 0.1649(6) 0.46281(13) 0.0342(9) Uani 1 1 d . . . . .
H9B H 0.013664 0.280372 0.436870 0.041 Uiso 1 1 calc R U . . .
S1C S 0.06729(3) 1.44826(15) 0.72973(3) 0.02383(19) Uani 1 1 d . . . . .
O1C O 0.05484(10) 1.4616(4) 0.78361(9) 0.0314(6) Uani 1 1 d . . . . .
C1C C 0.07956(14) 1.1287(6) 0.71933(14) 0.0295(8) Uani 1 1 d . . . . .
H1C1 H 0.110370 1.078164 0.743827 0.044 Uiso 1 1 calc R U . . .
H1C2 H 0.083412 1.104917 0.682853 0.044 Uiso 1 1 calc R U . . .
H1C3 H 0.051662 1.026994 0.725598 0.044 Uiso 1 1 calc R U . . .
C2C C 0.00942(13) 1.4670(7) 0.68258(14) 0.0286(8) Uani 1 1 d . . . . .
H2C1 H -0.013277 1.337128 0.690038 0.043 Uiso 1 1 calc R U . . .
H2C2 H 0.015477 1.443132 0.646909 0.043 Uiso 1 1 calc R U . . .
H2C3 H -0.005686 1.630933 0.684919 0.043 Uiso 1 1 calc R U . . .
S1D S 0.10735(5) 0.7666(3) 0.40285(4) 0.0675(4) Uani 1 1 d . U . . .
O1D O 0.12490(13) 0.6044(5) 0.45015(10) 0.0608(10) Uani 1 1 d . U . . .
C1D C 0.12724(16) 0.6192(7) 0.35051(14) 0.0377(9) Uani 1 1 d . . . . .
H1D1 H 0.162888 0.579613 0.361235 0.057 Uiso 1 1 calc R U . . .
H1D2 H 0.121787 0.730366 0.319779 0.057 Uiso 1 1 calc R U . . .
H1D3 H 0.108170 0.465287 0.341247 0.057 Uiso 1 1 calc R U . . .
C2D C 0.1502(3) 1.0163(9) 0.4122(2) 0.137(4) Uani 1 1 d . . . . .
H2D1 H 0.144775 1.120436 0.441577 0.205 Uiso 1 1 calc R U . . .
H2D2 H 0.145340 1.116549 0.379858 0.205 Uiso 1 1 calc R U . . .
H2D3 H 0.184401 0.950692 0.420373 0.205 Uiso 1 1 calc R U . . .
S1E S 0.57178(11) 0.8140(6) 0.86370(18) 0.0454(12) Uani 0.425(6) 1 d D U P A 1
O1E O 0.5286(3) 0.6443(17) 0.8646(4) 0.047(2) Uani 0.425(6) 1 d . U P A 1
C1E C 0.62283(18) 0.5941(8) 0.8613(2) 0.0612(14) Uani 1 1 d D U . . .
H1E1 H 0.611293 0.469173 0.833774 0.092 Uiso 0.425(6) 1 calc R U P A 1
H1E2 H 0.633061 0.511253 0.895597 0.092 Uiso 0.425(6) 1 calc R U P A 1
H1E3 H 0.651323 0.684896 0.853101 0.092 Uiso 0.425(6) 1 calc R U P A 1
H1E4 H 0.628092 0.441337 0.842441 0.092 Uiso 0.575(6) 1 calc R U P A 2
H1E5 H 0.621782 0.553708 0.897943 0.092 Uiso 0.575(6) 1 calc R U P A 2
H1E6 H 0.650314 0.710447 0.860783 0.092 Uiso 0.575(6) 1 calc R U P A 2
C2E C 0.5568(3) 0.9610(16) 0.8018(3) 0.040(3) Uani 0.425(6) 1 d D U P A 1
H2E1 H 0.528967 1.076510 0.801004 0.060 Uiso 0.425(6) 1 calc R U P A 1
H2E2 H 0.547176 0.835246 0.774033 0.060 Uiso 0.425(6) 1 calc R U P A 1
H2E3 H 0.585966 1.053303 0.795697 0.060 Uiso 0.425(6) 1 calc R U P A 1
S2E S 0.56989(9) 0.7225(6) 0.83219(15) 0.0555(11) Uani 0.575(6) 1 d . U P A 2
O2E O 0.5269(3) 0.5540(13) 0.8374(3) 0.0508(18) Uani 0.575(6) 1 d . U P A 2
C3E C 0.5727(4) 0.975(2) 0.8822(5) 0.089(4) Uani 0.575(6) 1 d . U P A 2
H3E1 H 0.573127 0.901502 0.916956 0.133 Uiso 0.575(6) 1 calc R U P A 2
H3E2 H 0.543407 1.083169 0.872092 0.133 Uiso 0.575(6) 1 calc R U P A 2
H3E3 H 0.603157 1.073723 0.883889 0.133 Uiso 0.575(6) 1 calc R U P A 2

loop_
_atom_site_aniso_label
_atom_site_aniso_U_11
_atom_site_aniso_U_22
_atom_site_aniso_U_33
_atom_site_aniso_U_23
_atom_site_aniso_U_13
_atom_site_aniso_U_12
Hg1 0.02376(8) 0.02428(8) 0.02783(8) -0.00152(5) -0.00381(5) 0.00193(6)
Cl1 0.0280(5) 0.0329(5) 0.0404(5) 0.0025(4) 0.0045(4) -0.0009(4)
Cl2 0.0314(5) 0.0470(6) 0.0363(5) 0.0037(4) 0.0097(4) -0.0043(4)
N1A 0.0290(17) 0.0230(14) 0.0226(15) -0.0015(11) -0.0014(12) 0.0050(13)
C1A 0.029(2) 0.0274(18) 0.0290(19) 0.0005(14) -0.0030(15) -0.0013(17)
C2A 0.025(2) 0.033(2) 0.0234(19) -0.0014(14) -0.0021(15) 0.0029(16)
C3A 0.030(2) 0.0281(19) 0.0245(19) 0.0008(14) -0.0012(15) 0.0028(16)
C4A 0.024(2) 0.034(2) 0.040(2) 0.0035(16) -0.0006(17) 0.0032(17)
C5A 0.024(2) 0.0248(17) 0.0268(19) -0.0011(14) -0.0047(15) 0.0025(16)
N2A 0.0219(17) 0.0346(17) 0.0389(18) 0.0118(14) 0.0015(13) 0.0075(14)
C6A 0.031(2) 0.0277(19) 0.028(2) 0.0029(14) -0.0033(16) 0.0027(17)
O1A 0.0320(16) 0.0470(16) 0.0375(16) 0.0145(12) 0.0022(12) 0.0122(13)
N3A 0.0287(19) 0.0419(19) 0.049(2) 0.0237(15) -0.0022(15) 0.0057(16)
C7A 0.028(2) 0.0266(19) 0.044(2) 0.0077(16) -0.0045(17) 0.0037(17)
C8A 0.029(2) 0.033(2) 0.049(3) 0.0087(18) -0.0122(18) 0.0023(19)
C11A 0.026(2) 0.036(2) 0.062(3) 0.0172(19) -0.0127(19) -0.0042(18)
N1B 0.0183(15) 0.0204(14) 0.0259(15) 0.0010(11) 0.0009(11) 0.0024(12)
C1B 0.0266(19) 0.0265(18) 0.0241(18) 0.0066(14) 0.0052(14) -0.0071(16)
C2B 0.0185(18) 0.0255(18) 0.0204(17) -0.0007(13) 0.0034(13) 0.0033(14)
C3B 0.0182(17) 0.0213(17) 0.0217(17) 0.0006(13) 0.0048(13) -0.0010(14)
C4B 0.029(2) 0.0297(18) 0.0168(17) 0.0038(13) 0.0035(14) -0.0086(16)
C5B 0.0167(17) 0.0247(17) 0.0190(17) -0.0005(13) 0.0020(13) 0.0003(14)
N2B 0.0299(17) 0.0332(16) 0.0119(13) -0.0010(11) 0.0063(11) -0.0108(14)
C6B 0.0185(18) 0.0241(17) 0.0215(18) -0.0024(13) 0.0048(14) -0.0019(14)
O8B 0.0308(14) 0.0338(13) 0.0141(12) -0.0007(9) 0.0066(10) -0.0134(11)
N3B 0.0342(18) 0.0404(17) 0.0165(15) -0.0020(12) 0.0066(13) -0.0183(15)
C7B 0.0243(19) 0.0256(17) 0.0175(17) -0.0030(13) 0.0045(13) -0.0071(15)
C8B 0.034(2) 0.0296(18) 0.0178(17) 0.0013(14) -0.0052(15) -0.0089(17)
C9B 0.046(2) 0.034(2) 0.0192(18) 0.0076(14) -0.0010(16) -0.0175(18)
S1C 0.0234(5) 0.0236(4) 0.0260(5) 0.0006(3) 0.0085(4) -0.0026(4)
O1C 0.0372(16) 0.0330(13) 0.0260(13) -0.0082(10) 0.0113(11) -0.0054(12)
C1C 0.038(2) 0.0274(18) 0.0253(18) 0.0052(14) 0.0121(16) 0.0108(17)
C2C 0.024(2) 0.0345(19) 0.029(2) 0.0025(15) 0.0088(15) 0.0031(17)
S1D 0.0565(8) 0.1239(12) 0.0213(6) -0.0056(6) 0.0061(5) 0.0373(8)
O1D 0.087(3) 0.080(2) 0.0158(14) 0.0003(13) 0.0115(15) -0.0485(19)
C1D 0.050(3) 0.042(2) 0.0240(19) 0.0051(16) 0.0133(18) 0.012(2)
C2D 0.343(12) 0.034(3) 0.048(3) -0.007(2) 0.074(5) -0.028(5)
S1E 0.0309(15) 0.046(2) 0.057(3) 0.0067(17) 0.0054(14) -0.0001(14)
O1E 0.027(4) 0.053(5) 0.063(6) 0.020(4) 0.014(4) 0.000(4)
C1E 0.045(3) 0.059(3) 0.085(4) -0.002(2) 0.026(3) -0.003(2)
C2E 0.030(5) 0.031(5) 0.061(7) 0.013(4) 0.016(5) 0.005(4)
S2E 0.0412(13) 0.0775(19) 0.058(2) 0.0355(16) 0.0323(13) 0.0234(12)
O2E 0.038(3) 0.055(4) 0.062(5) 0.015(3) 0.019(4) 0.012(3)
C3E 0.095(9) 0.049(6) 0.132(10) 0.002(6) 0.046(7) 0.022(6)

loop_
_atom_type_symbol
_atom_type_description
_atom_type_scat_dispersion_real
_atom_type_scat_dispersion_imag
_atom_type_scat_source
C C 0.0033 0.0016 'International Tables Vol C Tables 4.2.6.8 and 6.1.1.4'
H H 0.0000 0.0000 'International Tables Vol C Tables 4.2.6.8 and 6.1.1.4'
Cl Cl 0.1484 0.1585 'International Tables Vol C Tables 4.2.6.8 and 6.1.1.4'
Hg Hg -2.3894 9.2266 'International Tables Vol C Tables 4.2.6.8 and 6.1.1.4'
N N 0.0061 0.0033 'International Tables Vol C Tables 4.2.6.8 and 6.1.1.4'
O O 0.0106 0.0060 'International Tables Vol C Tables 4.2.6.8 and 6.1.1.4'
S S 0.1246 0.1234 'International Tables Vol C Tables 4.2.6.8 and 6.1.1.4'

loop_
_geom_angle_atom_site_label_1
_geom_angle_atom_site_label_2
_geom_angle_atom_site_label_3
_geom_angle
_geom_angle_site_symmetry_1
_geom_angle_site_symmetry_3
_geom_angle_publ_flag
N1B Hg1 N1A 99.79(9) . . ?
N1B Hg1 Cl2 103.70(7) . . ?
N1A Hg1 Cl2 98.60(7) . . ?
N1B Hg1 Cl1 102.81(7) . . ?
N1A Hg1 Cl1 101.25(8) . . ?
Cl2 Hg1 Cl1 143.41(3) . . ?
C1A N1A C2A 117.2(3) . . ?
C1A N1A Hg1 119.9(2) . . ?
C2A N1A Hg1 122.5(2) . . ?
N1A C1A C4A 123.3(3) . . ?
N1A C1A H1A 118.4 . . ?
C4A C1A H1A 118.4 . . ?
N1A C2A C3A 123.7(3) . . ?
N1A C2A H2A 118.1 . . ?
C3A C2A H2A 118.1 . . ?
C2A C3A C5A 118.9(3) . . ?
C2A C3A H3A 120.6 . . ?
C5A C3A H3A 120.6 . . ?
C1A C4A C5A 119.4(4) . . ?
C1A C4A H4A 120.3 . . ?
C5A C4A H4A 120.3 . . ?
N2A C5A C4A 117.3(3) . . ?
N2A C5A C3A 125.2(3) . . ?
C4A C5A C3A 117.5(3) . . ?
C5A N2A C6A 127.1(3) . . ?
C5A N2A H2AA 116.4 . . ?
C6A N2A H2AA 116.4 . . ?
O1A C6A N3A 125.1(3) . . ?
O1A C6A N2A 123.6(3) . . ?
N3A C6A N2A 111.3(3) . . ?
C6A N3A C7A 126.1(3) . . ?
C6A N3A H3AA 116.9 . . ?
C7A N3A H3AA 116.9 . . ?
C8A C7A C11A 118.8(3) . 3_657 ?
C8A C7A N3A 122.8(4) . . ?
C11A C7A N3A 118.3(4) 3_657 . ?
C7A C8A C11A 119.9(4) . . ?
C7A C8A H8A 120.1 . . ?
C11A C8A H8A 120.1 . . ?
C8A C11A C7A 121.3(4) . 3_657 ?
C8A C11A H11A 119.3 . . ?
C7A C11A H11A 119.3 3_657 . ?
C1B N1B C2B 117.0(3) . . ?
C1B N1B Hg1 122.7(2) . . ?
C2B N1B Hg1 120.3(2) . . ?
N1B C1B C4B 123.3(3) . . ?
N1B C1B H1B 118.4 . . ?
C4B C1B H1B 118.4 . . ?
N1B C2B C3B 123.7(3) . . ?
N1B C2B H2B 118.2 . . ?
C3B C2B H2B 118.2 . . ?
C2B C3B C5B 118.9(3) . . ?
C2B C3B H3B 120.6 . . ?
C5B C3B H3B 120.6 . . ?
C1B C4B C5B 119.6(3) . . ?
C1B C4B H4B 120.2 . . ?
C5B C4B H4B 120.2 . . ?
N2B C5B C3B 124.7(3) . . ?
N2B C5B C4B 117.7(3) . . ?
C3B C5B C4B 117.6(3) . . ?
C5B N2B C6B 126.8(3) . . ?
C5B N2B H2BA 116.6 . . ?
C6B N2B H2BA 116.6 . . ?
O8B C6B N3B 125.2(3) . . ?
O8B C6B N2B 123.3(3) . . ?
N3B C6B N2B 111.5(3) . . ?
C6B N3B C7B 126.0(3) . . ?
C6B N3B H3BA 117.0 . . ?
C7B N3B H3BA 117.0 . . ?
C9B C7B C8B 118.8(3) . . ?
C9B C7B N3B 117.8(3) . . ?
C8B C7B N3B 123.3(3) . . ?
C9B C8B C7B 118.8(3) 3_556 . ?
C9B C8B H8B 120.6 3_556 . ?
C7B C8B H8B 120.6 . . ?
C8B C9B C7B 122.4(3) 3_556 . ?
C8B C9B H9B 118.8 3_556 . ?
C7B C9B H9B 118.8 . . ?
O1C S1C C1C 105.84(15) . . ?
O1C S1C C2C 106.73(16) . . ?
C1C S1C C2C 96.87(18) . . ?
S1C C1C H1C1 109.5 . . ?
S1C C1C H1C2 109.5 . . ?
H1C1 C1C H1C2 109.5 . . ?
S1C C1C H1C3 109.5 . . ?
H1C1 C1C H1C3 109.5 . . ?
H1C2 C1C H1C3 109.5 . . ?
S1C C2C H2C1 109.5 . . ?
S1C C2C H2C2 109.5 . . ?
H2C1 C2C H2C2 109.5 . . ?
S1C C2C H2C3 109.5 . . ?
H2C1 C2C H2C3 109.5 . . ?
H2C2 C2C H2C3 109.5 . . ?
O1D S1D C1D 105.71(19) . . ?
O1D S1D C2D 103.9(2) . . ?
C1D S1D C2D 98.2(2) . . ?
S1D C1D H1D1 109.5 . . ?
S1D C1D H1D2 109.5 . . ?
H1D1 C1D H1D2 109.5 . . ?
S1D C1D H1D3 109.5 . . ?
H1D1 C1D H1D3 109.5 . . ?
H1D2 C1D H1D3 109.5 . . ?
S1D C2D H2D1 109.5 . . ?
S1D C2D H2D2 109.5 . . ?
H2D1 C2D H2D2 109.5 . . ?
S1D C2D H2D3 109.5 . . ?
H2D1 C2D H2D3 109.5 . . ?
H2D2 C2D H2D3 109.5 . . ?
O1E S1E C2E 104.8(5) . . ?
O1E S1E C1E 102.6(4) . . ?
C2E S1E C1E 106.8(4) . . ?
S1E C1E H1E1 109.5 . . ?
S1E C1E H1E2 109.5 . . ?
H1E1 C1E H1E2 109.5 . . ?
S1E C1E H1E3 109.5 . . ?
H1E1 C1E H1E3 109.5 . . ?
H1E2 C1E H1E3 109.5 . . ?
S2E C1E H1E4 109.5 . . ?
S2E C1E H1E5 109.5 . . ?
H1E4 C1E H1E5 109.5 . . ?
S2E C1E H1E6 109.5 . . ?
H1E4 C1E H1E6 109.5 . . ?
H1E5 C1E H1E6 109.5 . . ?
S1E C2E H2E1 109.5 . . ?
S1E C2E H2E2 109.5 . . ?
H2E1 C2E H2E2 109.5 . . ?
S1E C2E H2E3 109.5 . . ?
H2E1 C2E H2E3 109.5 . . ?
H2E2 C2E H2E3 109.5 . . ?
O2E S2E C1E 109.7(3) . . ?
O2E S2E C3E 107.0(4) . . ?
C1E S2E C3E 94.9(4) . . ?
S2E C3E H3E1 109.5 . . ?
S2E C3E H3E2 109.5 . . ?
H3E1 C3E H3E2 109.5 . . ?
S2E C3E H3E3 109.5 . . ?
H3E1 C3E H3E3 109.5 . . ?
H3E2 C3E H3E3 109.5 . . ?

loop_
_geom_bond_atom_site_label_1
_geom_bond_atom_site_label_2
_geom_bond_distance
_geom_bond_site_symmetry_2
_geom_bond_publ_flag
Hg1 N1B 2.309(3) . ?
Hg1 N1A 2.345(3) . ?
Hg1 Cl2 2.3923(10) . ?
Hg1 Cl1 2.3991(9) . ?
N1A C1A 1.336(5) . ?
N1A C2A 1.339(4) . ?
C1A C4A 1.372(5) . ?
C1A H1A 0.9500 . ?
C2A C3A 1.371(5) . ?
C2A H2A 0.9500 . ?
C3A C5A 1.395(5) . ?
C3A H3A 0.9500 . ?
C4A C5A 1.394(5) . ?
C4A H4A 0.9500 . ?
C5A N2A 1.381(4) . ?
N2A C6A 1.389(4) . ?
N2A H2AA 0.8800 . ?
C6A O1A 1.205(4) . ?
C6A N3A 1.353(5) . ?
N3A C7A 1.410(4) . ?
N3A H3AA 0.8800 . ?
C7A C8A 1.368(5) . ?
C7A C11A 1.384(5) 3_657 ?
C8A C11A 1.380(5) . ?
C8A H8A 0.9500 . ?
C11A H11A 0.9500 . ?
N1B C1B 1.339(4) . ?
N1B C2B 1.342(4) . ?
C1B C4B 1.366(4) . ?
C1B H1B 0.9500 . ?
C2B C3B 1.377(4) . ?
C2B H2B 0.9500 . ?
C3B C5B 1.388(4) . ?
C3B H3B 0.9500 . ?
C4B C5B 1.396(4) . ?
C4B H4B 0.9500 . ?
C5B N2B 1.380(4) . ?
N2B C6B 1.395(4) . ?
N2B H2BA 0.8800 . ?
C6B O8B 1.210(4) . ?
C6B N3B 1.358(4) . ?
N3B C7B 1.409(4) . ?
N3B H3BA 0.8800 . ?
C7B C9B 1.383(5) . ?
C7B C8B 1.387(4) . ?
C8B C9B 1.378(5) 3_556 ?
C8B H8B 0.9500 . ?
C9B H9B 0.9500 . ?
S1C O1C 1.505(2) . ?
S1C C1C 1.780(3) . ?
S1C C2C 1.786(4) . ?
C1C H1C1 0.9800 . ?
C1C H1C2 0.9800 . ?
C1C H1C3 0.9800 . ?
C2C H2C1 0.9800 . ?
C2C H2C2 0.9800 . ?
C2C H2C3 0.9800 . ?
S1D O1D 1.496(3) . ?
S1D C1D 1.752(4) . ?
S1D C2D 1.765(7) . ?
C1D H1D1 0.9800 . ?
C1D H1D2 0.9800 . ?
C1D H1D3 0.9800 . ?
C2D H2D1 0.9800 . ?
C2D H2D2 0.9800 . ?
C2D H2D3 0.9800 . ?
S1E O1E 1.496(9) . ?
S1E C2E 1.755(8) . ?
S1E C1E 1.841(5) . ?
C1E S2E 1.637(5) . ?
C1E H1E1 0.9800 . ?
C1E H1E2 0.9800 . ?
C1E H1E3 0.9800 . ?
C1E H1E4 0.9800 . ?
C1E H1E5 0.9800 . ?
C1E H1E6 0.9800 . ?
C2E H2E1 0.9800 . ?
C2E H2E2 0.9800 . ?
C2E H2E3 0.9800 . ?
S2E O2E 1.513(7) . ?
S2E C3E 1.865(13) . ?
C3E H3E1 0.9800 . ?
C3E H3E2 0.9800 . ?
C3E H3E3 0.9800 . ?

loop_
_geom_hbond_atom_site_label_D
_geom_hbond_atom_site_label_H
_geom_hbond_atom_site_label_A
_geom_hbond_distance_DH
_geom_hbond_distance_HA
_geom_hbond_distance_DA
_geom_hbond_angle_DHA
_geom_hbond_site_symmetry_A
_geom_hbond_publ_flag
N2A H2AA O1E^a 0.88 1.94 2.720(9) 147.4 . yes
N2A H2AA O2E^b 0.88 2.03 2.880(7) 162.2 . yes
N3A H3AA O1E^a 0.88 2.00 2.786(9) 148.6 . yes
N3A H3AA O2E^b 0.88 2.19 3.012(7) 154.3 . yes
C8A H8A O1A 0.95 2.42 2.918(4) 112.7 . yes
N2B H2BA O1D 0.88 2.03 2.835(4) 152.1 . yes
N3B H3BA O1D 0.88 1.98 2.802(4) 155.6 . yes

loop_
_geom_torsion_atom_site_label_1
_geom_torsion_atom_site_label_2
_geom_torsion_atom_site_label_3
_geom_torsion_atom_site_label_4
_geom_torsion
_geom_torsion_site_symmetry_1
_geom_torsion_site_symmetry_2
_geom_torsion_site_symmetry_3
_geom_torsion_site_symmetry_4
_geom_torsion_publ_flag
C2A N1A C1A C4A -1.2(5) . . . . ?
Hg1 N1A C1A C4A -174.5(3) . . . . ?
C1A N1A C2A C3A 0.5(5) . . . . ?
Hg1 N1A C2A C3A 173.7(3) . . . . ?
N1A C2A C3A C5A 0.9(5) . . . . ?
N1A C1A C4A C5A 0.5(5) . . . . ?
C1A C4A C5A N2A 179.6(3) . . . . ?
C1A C4A C5A C3A 0.9(5) . . . . ?
C2A C3A C5A N2A 179.9(3) . . . . ?
C2A C3A C5A C4A -1.5(5) . . . . ?
C4A C5A N2A C6A 166.0(3) . . . . ?
C3A C5A N2A C6A -15.4(6) . . . . ?
C5A N2A C6A O1A 8.2(6) . . . . ?
C5A N2A C6A N3A -171.8(3) . . . . ?
O1A C6A N3A C7A -4.1(6) . . . . ?
N2A C6A N3A C7A 175.8(3) . . . . ?
C6A N3A C7A C8A 33.6(6) . . . . ?
C6A N3A C7A C11A -149.8(4) . . . 3_657 ?
C11A C7A C8A C11A 0.5(7) 3_657 . . . ?
N3A C7A C8A C11A 177.1(4) . . . . ?
C7A C8A C11A C7A -0.5(7) . . . 3_657 ?
C2B N1B C1B C4B 1.6(5) . . . . ?
Hg1 N1B C1B C4B -178.9(3) . . . . ?
C1B N1B C2B C3B -1.3(5) . . . . ?
Hg1 N1B C2B C3B 179.3(2) . . . . ?
N1B C2B C3B C5B -0.2(5) . . . . ?
N1B C1B C4B C5B -0.5(5) . . . . ?
C2B C3B C5B N2B -178.0(3) . . . . ?
C2B C3B C5B C4B 1.4(5) . . . . ?
C1B C4B C5B N2B 178.4(3) . . . . ?
C1B C4B C5B C3B -1.1(5) . . . . ?
C3B C5B N2B C6B 8.3(5) . . . . ?
C4B C5B N2B C6B -171.2(3) . . . . ?
C5B N2B C6B O8B -6.9(5) . . . . ?
C5B N2B C6B N3B 173.3(3) . . . . ?
O8B C6B N3B C7B 5.4(6) . . . . ?
N2B C6B N3B C7B -174.8(3) . . . . ?
C6B N3B C7B C9B 152.1(4) . . . . ?
C6B N3B C7B C8B -29.3(5) . . . . ?
C9B C7B C8B C9B 0.1(6) . . . 3_556 ?
N3B C7B C8B C9B -178.5(3) . . . 3_556 ?
C8B C7B C9B C8B -0.1(6) . . . 3_556 ?
N3B C7B C9B C8B 178.5(3) . . . 3_556 ?

loop_
_smtbx_masks_void_nr
_smtbx_masks_void_average_x
_smtbx_masks_void_average_y
_smtbx_masks_void_average_z
_smtbx_masks_void_volume
_smtbx_masks_void_count_electrons
_smtbx_masks_void_content
1 0.288 -0.065 -0.017 149.8 42.2 ?
2 0.288 -0.702 0.483 149.8 42.2 ?
3 0.712 -0.570 0.017 149.8 45.7 ?
4 0.712 -0.413 0.517 149.8 45.7 ?
